data_4113181
loop_
_publ_author_name
'Gereon Altenhoff'
'Richard Goddard'
'Christian W. Lehmann'
'Frank Glorius'

_publ_section_title
;
 Sterically Demanding, Bioxazoline-Derived N-Heterocyclic Carbene Ligands
 with Restricted Flexibility for Catalysis
;
_journal_name_full 'Journal of the American Chemical Society'
_journal_page_first 15195
_journal_page_last 15201
_journal_paper_doi 10.1021/ja045349r
_journal_volume 126
_journal_year 2004
_chemical_compound_source dichloromethane/pentane
_chemical_formula_moiety 'C11 H17 N2 O2 1+, C F3 O3 S 1-'
_chemical_formula_sum 'C12 H17 F3 N2 O5 S'
_chemical_formula_weight 358.34
_chemical_name_common IBiox(Me)4.HOTf
_chemical_name_systematic
; 
 4,4,11,11-tetramethyl-6,9-dioxa-1,3-diazatricyclo[6.3.0.0^3,7^]undeca-
 7-ene-2-onium trifluoromethanesulfonate 
;
_space_group_IT_number 14
_symmetry_cell_setting monoclinic
_symmetry_Int_Tables_number 14
_symmetry_space_group_name_Hall '-P 2ybc'
_symmetry_space_group_name_H-M 'P 1 21/c 1'
_atom_sites_solution_hydrogens geom
_atom_sites_solution_primary direct
_atom_sites_solution_secondary difmap
_cell_angle_alpha 90.00
_cell_angle_beta 93.873(1)
_cell_angle_gamma 90.00
_cell_formula_units_Z 4
_cell_length_a 9.2288(2)
_cell_length_b 9.9771(2)
_cell_length_c 17.2853(3)
_cell_measurement_reflns_used 63705
_cell_measurement_temperature 100
_cell_measurement_theta_max 31.0
_cell_measurement_theta_min 2.91
_cell_volume 1587.94(5)
_computing_cell_refinement 'Denzo / Scalepack (Otwinowski 1997)'
_computing_data_collection 'Collect software (Nonius, 1998)'
_computing_data_reduction 'Denzo / Scalepack (Otwinowski 1997)'
_computing_molecular_graphics 'DIAMOND (Crystal Impact GbR, 1999)'
_computing_structure_refinement 'SHELXL-97 (Sheldrick, 1997)'
_computing_structure_solution 'SHELXS-97 (Sheldrick, 1990)'
_diffrn_ambient_temperature 100
_diffrn_measured_fraction_theta_full 0.994
_diffrn_measured_fraction_theta_max 0.994
_diffrn_measurement_device_type 'Nonius KappaCCD'
_diffrn_measurement_method 'CCD \w-scan'
_diffrn_radiation_monochromator graphite
_diffrn_radiation_source '0.3 mm focus rotating anode'
_diffrn_radiation_type MoK\a
_diffrn_radiation_wavelength 0.71073
_diffrn_reflns_av_R_equivalents 0.1115
_diffrn_reflns_av_sigmaI/netI 0.0527
_diffrn_reflns_limit_h_max 13
_diffrn_reflns_limit_h_min -13
_diffrn_reflns_limit_k_max 14
_diffrn_reflns_limit_k_min -14
_diffrn_reflns_limit_l_max 25
_diffrn_reflns_limit_l_min -24
_diffrn_reflns_number 38655
_diffrn_reflns_theta_full 30.97
_diffrn_reflns_theta_max 30.97
_diffrn_reflns_theta_min 5.15
_diffrn_standards_decay_% 0.0
_diffrn_standards_number 0
_exptl_absorpt_coefficient_mu 0.261
_exptl_absorpt_correction_T_max 0.98422
_exptl_absorpt_correction_T_min 0.96382
_exptl_absorpt_correction_type gaussian
_exptl_absorpt_process_details 'XPREP, Siemens (1995)'
_exptl_crystal_colour colourless
_exptl_crystal_density_diffrn 1.499
_exptl_crystal_density_meas ?
_exptl_crystal_density_method none
_exptl_crystal_description plate
_exptl_crystal_F_000 744
_exptl_crystal_size_max 0.16
_exptl_crystal_size_mid 0.12
_exptl_crystal_size_min 0.06
_refine_diff_density_max 0.775
_refine_diff_density_min -0.846
_refine_diff_density_rms 0.158
_refine_ls_extinction_coef 0.007(4)
_refine_ls_extinction_expression Fc^*^=kFc[1+0.001xFc^2^\l^3^/sin(2\q)]^-1/4^
_refine_ls_extinction_method SHELXL
_refine_ls_goodness_of_fit_ref 0.974
_refine_ls_hydrogen_treatment constr
_refine_ls_matrix_type full
_refine_ls_number_parameters 209
_refine_ls_number_reflns 5021
_refine_ls_number_restraints 0
_refine_ls_restrained_S_all 0.974
_refine_ls_R_factor_all 0.0893
_refine_ls_R_factor_gt 0.0552
_refine_ls_shift/su_max 0.000
_refine_ls_shift/su_mean 0.000
_refine_ls_structure_factor_coef Fsqd
_refine_ls_weighting_details 'calc w=1/[\s^2^(Fo^2^)+(0.1314P)^2^+0.2971P] where P=(Fo^2^+2Fc^2^)/3'
_refine_ls_weighting_scheme calc
_refine_ls_wR_factor_gt 0.1599
_refine_ls_wR_factor_ref 0.1878
_reflns_number_gt 3640
_reflns_number_total 5021
_reflns_threshold_expression I>2\s(I)
_cod_data_source_file ja045349rsi20040812_055233.cif
_cod_data_source_block IBiox(Me)4.HOTf
_cod_depositor_comments
;
The following automatic conversions were performed:

'_exptl_crystal_density_meas' value 'none' was changed to '?' - the
value is perceived as not measured.

Automatic conversion script
Id: cif_fix_values 3008 2015-01-20 13:52:24Z robertas 
;
_cod_database_code 4113181

loop_
_symmetry_equiv_pos_as_xyz
'x, y, z'
'-x, y+1/2, -z+1/2'
'-x, -y, -z'
'x, -y-1/2, z-1/2'

loop_
_atom_site_label
_atom_site_type_symbol
_atom_site_fract_x
_atom_site_fract_y
_atom_site_fract_z
_atom_site_U_iso_or_equiv
_atom_site_adp_type
_atom_site_occupancy
_atom_site_symmetry_multiplicity
_atom_site_calc_flag
_atom_site_refinement_flags
C1 C 0.2021(2) 1.38633(19) -0.07570(11) 0.0177(4) Uani 1 1 d .
H1 H 0.1778 1.4380 -0.0337 0.021 Uiso 1 1 calc R
C2 C 0.2474(2) 1.14353(19) -0.01989(11) 0.0182(4) Uani 1 1 d .
C3 C 0.2406(2) 1.0271(2) -0.07947(11) 0.0217(4) Uani 1 1 d .
H3A H 0.3008 0.9529 -0.0604 0.026 Uiso 1 1 calc R
H3B H 0.1415 0.9954 -0.0887 0.026 Uiso 1 1 calc R
C4 C 0.2615(2) 1.2128(2) -0.14911(11) 0.0190(4) Uani 1 1 d .
C5 C 0.2505(2) 1.3226(2) -0.19509(11) 0.0194(4) Uani 1 1 d .
C6 C 0.2663(3) 1.5061(2) -0.26781(13) 0.0323(5) Uani 1 1 d .
H6A H 0.2169 1.5436 -0.3142 0.039 Uiso 1 1 calc R
H6B H 0.3665 1.5360 -0.2649 0.039 Uiso 1 1 calc R
C7 C 0.1906(2) 1.5520(2) -0.19474(12) 0.0206(4) Uani 1 1 d .
C8 C 0.3952(2) 1.1545(2) 0.02496(12) 0.0231(4) Uani 1 1 d .
H8A H 0.4703 1.1563 -0.0108 0.035 Uiso 1 1 calc R
H8B H 0.4094 1.0786 0.0588 0.035 Uiso 1 1 calc R
H8C H 0.3989 1.2354 0.0551 0.035 Uiso 1 1 calc R
C9 C 0.1236(2) 1.1400(2) 0.03387(12) 0.0227(4) Uani 1 1 d .
H9A H 0.0327 1.1332 0.0036 0.034 Uiso 1 1 calc R
H9B H 0.1246 1.2207 0.0642 0.034 Uiso 1 1 calc R
H9C H 0.1352 1.0640 0.0678 0.034 Uiso 1 1 calc R
C10 C 0.2655(3) 1.6718(2) -0.15636(15) 0.0358(6) Uani 1 1 d .
H10A H 0.3676 1.6540 -0.1482 0.054 Uiso 1 1 calc R
H10B H 0.2256 1.6886 -0.1074 0.054 Uiso 1 1 calc R
H10C H 0.2509 1.7490 -0.1891 0.054 Uiso 1 1 calc R
C11 C 0.0283(3) 1.5718(3) -0.20985(18) 0.0425(7) Uani 1 1 d .
H11A H -0.0137 1.4931 -0.2342 0.064 Uiso 1 1 calc R
H11B H 0.0105 1.6477 -0.2433 0.064 Uiso 1 1 calc R
H11C H -0.0148 1.5873 -0.1616 0.064 Uiso 1 1 calc R
C12 C 0.3497(2) 1.9030(2) -0.37386(14) 0.0281(5) Uani 1 1 d .
F1 F 0.44520(16) 1.92304(16) -0.42753(10) 0.0402(4) Uani 1 1 d .
F2 F 0.30656(18) 2.02373(17) -0.35150(12) 0.0514(5) Uani 1 1 d .
F3 F 0.42046(17) 1.8453(2) -0.31336(10) 0.0494(5) Uani 1 1 d .
N1 N 0.23002(17) 1.25530(16) -0.07610(9) 0.0169(3) Uani 1 1 d .
N2 N 0.21646(18) 1.42791(16) -0.14829(9) 0.0176(3) Uani 1 1 d .
O1 O 0.29448(18) 1.08128(14) -0.15119(8) 0.0242(3) Uani 1 1 d .
O2 O 0.25963(19) 1.35944(15) -0.27006(8) 0.0256(3) Uani 1 1 d .
O3 O 0.12741(18) 1.88461(17) -0.47130(10) 0.0314(4) Uani 1 1 d .
O4 O 0.26575(19) 1.68228(16) -0.43945(10) 0.0312(4) Uani 1 1 d .
O5 O 0.11357(17) 1.77967(16) -0.34510(9) 0.0268(3) Uani 1 1 d .
S1 S 0.19670(5) 1.80074(5) -0.41158(3) 0.01890(16) Uani 1 1 d .

loop_
_atom_site_aniso_label
_atom_site_aniso_U_11
_atom_site_aniso_U_22
_atom_site_aniso_U_33
_atom_site_aniso_U_23
_atom_site_aniso_U_13
_atom_site_aniso_U_12
C1 0.0212(9) 0.0169(8) 0.0150(8) 0.0004(6) 0.0022(7) 0.0005(7)
C2 0.0216(9) 0.0175(8) 0.0155(8) 0.0031(6) 0.0024(7) 0.0007(7)
C3 0.0282(10) 0.0182(9) 0.0189(9) 0.0027(7) 0.0022(7) -0.0013(8)
C4 0.0242(9) 0.0187(9) 0.0144(8) -0.0013(6) 0.0034(7) 0.0011(7)
C5 0.0256(10) 0.0186(9) 0.0140(8) -0.0008(6) 0.0023(7) -0.0001(7)
C6 0.0525(15) 0.0227(10) 0.0220(10) 0.0030(8) 0.0058(10) 0.0015(10)
C7 0.0237(9) 0.0181(9) 0.0201(9) 0.0055(7) 0.0027(7) 0.0012(7)
C8 0.0207(9) 0.0249(10) 0.0232(10) 0.0031(8) -0.0013(7) 0.0019(8)
C9 0.0232(10) 0.0245(10) 0.0209(9) 0.0055(7) 0.0058(7) 0.0020(8)
C10 0.0547(16) 0.0230(11) 0.0298(12) 0.0027(9) 0.0040(11) -0.0068(10)
C11 0.0287(13) 0.0448(15) 0.0540(17) 0.0265(13) 0.0027(11) 0.0035(11)
C12 0.0231(10) 0.0316(11) 0.0302(11) -0.0071(9) 0.0047(8) -0.0042(9)
F1 0.0267(7) 0.0438(9) 0.0517(9) -0.0034(7) 0.0154(7) -0.0116(6)
F2 0.0380(9) 0.0381(9) 0.0791(13) -0.0278(9) 0.0121(8) -0.0091(7)
F3 0.0299(8) 0.0791(13) 0.0375(9) 0.0015(8) -0.0101(7) -0.0042(8)
N1 0.0201(8) 0.0166(7) 0.0142(7) 0.0006(5) 0.0022(6) 0.0010(6)
N2 0.0223(8) 0.0155(7) 0.0150(7) 0.0014(5) 0.0023(6) 0.0003(6)
O1 0.0367(9) 0.0176(7) 0.0190(7) -0.0001(5) 0.0073(6) 0.0031(6)
O2 0.0427(9) 0.0213(7) 0.0130(6) 0.0017(5) 0.0045(6) 0.0004(6)
O3 0.0295(8) 0.0355(9) 0.0285(8) 0.0164(7) -0.0035(6) -0.0038(7)
O4 0.0350(9) 0.0226(8) 0.0370(9) -0.0057(6) 0.0101(7) -0.0017(6)
O5 0.0253(8) 0.0307(8) 0.0253(8) 0.0073(6) 0.0088(6) 0.0001(6)
S1 0.0201(3) 0.0187(2) 0.0180(2) 0.00287(16) 0.00239(17 -0.00157(17)

loop_
_atom_type_symbol
_atom_type_description
_atom_type_scat_dispersion_real
_atom_type_scat_dispersion_imag
_atom_type_scat_source
C C 0.0033 0.0016 'International Tables Vol C Tables 4.2.6.8 and 6.1.1.4'
H H 0.0000 0.0000 'International Tables Vol C Tables 4.2.6.8 and 6.1.1.4'
F F 0.0171 0.0103 'International Tables Vol C Tables 4.2.6.8 and 6.1.1.4'
N N 0.0061 0.0033 'International Tables Vol C Tables 4.2.6.8 and 6.1.1.4'
O O 0.0106 0.0060 'International Tables Vol C Tables 4.2.6.8 and 6.1.1.4'
S S 0.1246 0.1234 'International Tables Vol C Tables 4.2.6.8 and 6.1.1.4'

loop_
_geom_angle_atom_site_label_1
_geom_angle_atom_site_label_2
_geom_angle_atom_site_label_3
_geom_angle
_geom_angle_publ_flag
N1 C1 N2 105.55(16) y
N1 C2 C9 111.46(16) y
N1 C2 C8 109.42(16) y
C9 C2 C8 111.95(17) y
N1 C2 C3 97.51(14) y
C9 C2 C3 112.96(17) y
C8 C2 C3 112.67(17) y
O1 C3 C2 106.47(15) y
O1 C4 C5 141.32(17) y
O1 C4 N1 112.67(16) y
C5 C4 N1 105.99(17) y
C4 C5 O2 140.69(18) y
C4 C5 N2 106.51(16) y
O2 C5 N2 112.78(16) y
O2 C6 C7 107.21(17) y
N2 C7 C10 111.69(18) y
N2 C7 C11 108.84(17) y
C10 C7 C11 112.9(2) y
N2 C7 C6 97.40(16) y
C10 C7 C6 111.86(19) y
C11 C7 C6 113.1(2) y
F3 C12 F2 107.7(2) y
F3 C12 F1 107.43(19) y
F2 C12 F1 106.9(2) y
F3 C12 S1 111.50(17) y
F2 C12 S1 111.66(16) y
F1 C12 S1 111.45(15) y
C1 N1 C4 111.05(16) y
C1 N1 C2 138.40(16) y
C4 N1 C2 110.37(15) y
C1 N2 C5 110.88(16) y
C1 N2 C7 138.00(17) y
C5 N2 C7 110.68(15) y
C4 O1 C3 104.22(14) y
C5 O2 C6 104.51(15) y
O5 S1 O4 114.75(10) y
O5 S1 O3 114.90(10) y
O4 S1 O3 114.89(11) y
O5 S1 C12 103.73(10) y
O4 S1 C12 103.23(10) y
O3 S1 C12 103.05(11) y

loop_
_geom_bond_atom_site_label_1
_geom_bond_atom_site_label_2
_geom_bond_distance
_geom_bond_publ_flag
C1 N1 1.333(2) y
C1 N2 1.337(2) y
C2 N1 1.481(2) y
C2 C9 1.521(3) y
C2 C8 1.527(3) y
C2 C3 1.551(3) y
C3 O1 1.470(2) y
C4 O1 1.348(2) y
C4 C5 1.354(3) y
C4 N1 1.381(2) y
C5 O2 1.355(2) y
C5 N2 1.375(2) y
C6 O2 1.465(3) y
C6 C7 1.553(3) y
C7 N2 1.486(2) y
C7 C10 1.512(3) y
C7 C11 1.516(3) y
C12 F3 1.326(3) y
C12 F2 1.334(3) y
C12 F1 1.337(3) y
C12 S1 1.827(2) y
O3 S1 1.4440(16) y
O4 S1 1.4411(16) y
O5 S1 1.4396(15) y

loop_
_cod_related_entry_id
_cod_related_entry_database
_cod_related_entry_code
1 ChemSpider 30660482
